data_8105010
loop_
_publ_author_name
'Cui, Chuansheng'
'Zhang, Haichao'
'Gu, Xiaoyu'

_publ_section_title
;
 The crystal structure of
 13-ethoxycarbonyl-9-methyl-4-chlor-11-thioxo-8-oxa-10,12-diazatricyclo[7.3.1.02,7]trideca-2,4,6-triene,
 C14H15ClN2O3S
;
_journal_issue 1
_journal_name_full 'Zeitschrift f\"ur Kristallographie - New Crystal Structures'
_journal_page_first 43
_journal_page_last 44
_journal_paper_doi 10.1515/ncrs-2019-0459
_journal_volume 235
_journal_year 2019
_chemical_formula_sum 'C14 H15 Cl N2 O3 S'
_chemical_formula_weight 326.79
_space_group_crystal_system monoclinic
_space_group_IT_number 15
_space_group_name_Hall '-C 2yc'
_space_group_name_H-M_alt 'C 1 2/c 1'
_atom_sites_solution_hydrogens geom
_cell_angle_alpha 90
_cell_angle_beta 93.9770(10)
_cell_angle_gamma 90
_cell_formula_units_Z 8
_cell_length_a 17.0104(15)
_cell_length_b 8.6786(7)
_cell_length_c 20.4283(18)
_cell_measurement_reflns_used 2728
_cell_measurement_temperature 298(2)
_cell_measurement_theta_max 28.184
_cell_measurement_theta_min 2.401
_cell_volume 3008.5(4)
_computing_cell_refinement 'SMART [1]'
_computing_data_collection 'SMART [1]'
_computing_data_reduction 'SMART [1]'
_computing_molecular_graphics 'XP in SHELXTL [2]'
_computing_structure_refinement 'SHELXL-2018/3 (Sheldrick, 2018) [2]'
_computing_structure_solution 'SHELXL-2018/3 (Sheldrick, 2018) [2]'
_diffrn_ambient_temperature 298(2)
_diffrn_measured_fraction_theta_full 0.998
_diffrn_measured_fraction_theta_max 0.998
_diffrn_measurement_device_type 'Bruker SMART APEX II CCD'
_diffrn_measurement_method 'phi and omega scans'
_diffrn_radiation_type MoK\a
_diffrn_radiation_wavelength 0.71073
_diffrn_reflns_av_R_equivalents 0.0361
_diffrn_reflns_av_unetI/netI 0.0366
_diffrn_reflns_Laue_measured_fraction_full 0.998
_diffrn_reflns_Laue_measured_fraction_max 0.998
_diffrn_reflns_limit_h_max 20
_diffrn_reflns_limit_h_min -20
_diffrn_reflns_limit_k_max 10
_diffrn_reflns_limit_k_min -7
_diffrn_reflns_limit_l_max 24
_diffrn_reflns_limit_l_min -22
_diffrn_reflns_number 7314
_diffrn_reflns_point_group_measured_fraction_full 0.998
_diffrn_reflns_point_group_measured_fraction_max 0.998
_diffrn_reflns_theta_full 25.014
_diffrn_reflns_theta_max 25.014
_diffrn_reflns_theta_min 2.400
_exptl_absorpt_coefficient_mu 0.403
_exptl_absorpt_correction_T_max 0.926
_exptl_absorpt_correction_T_min 0.915
_exptl_absorpt_correction_type multi-scan
_exptl_absorpt_process_details sadabs
_exptl_crystal_colour colourless
_exptl_crystal_density_diffrn 1.443
_exptl_crystal_description block
_exptl_crystal_F_000 1360
_exptl_crystal_size_max 0.220
_exptl_crystal_size_mid 0.200
_exptl_crystal_size_min 0.190
_refine_diff_density_max 0.214
_refine_diff_density_min -0.205
_refine_diff_density_rms 0.043
_refine_ls_extinction_coef 0.0021(3)
_refine_ls_extinction_expression Fc^*^=kFc[1+0.001xFc^2^\l^3^/sin(2\q)]^-1/4^
_refine_ls_extinction_method 'SHELXL-2018/3 (Sheldrick 2018)'
_refine_ls_goodness_of_fit_ref 1.013
_refine_ls_hydrogen_treatment constr
_refine_ls_matrix_type full
_refine_ls_number_parameters 193
_refine_ls_number_reflns 2663
_refine_ls_number_restraints 0
_refine_ls_restrained_S_all 1.013
_refine_ls_R_factor_all 0.0556
_refine_ls_R_factor_gt 0.0363
_refine_ls_shift/su_max 0.001
_refine_ls_shift/su_mean 0.000
_refine_ls_structure_factor_coef Fsqd
_refine_ls_weighting_details 'w=1/[\s^2^(Fo^2^)+(0.0378P)^2^+2.4917P] where P=(Fo^2^+2Fc^2^)/3'
_refine_ls_weighting_scheme calc
_refine_ls_wR_factor_gt 0.0841
_refine_ls_wR_factor_ref 0.0937
_reflns_Friedel_coverage 0.000
_reflns_Friedel_fraction_full .
_reflns_Friedel_fraction_max .
_reflns_number_gt 1995
_reflns_number_total 2663
_reflns_threshold_expression 'I > 2\s(I)'
_cod_data_source_file suppl_ncrs-2019-0459_suppl.cif
_cod_data_source_block cui
_cod_original_sg_symbol_H-M 'C 2/c'
_cod_database_code 8105010
_shelx_space_group_comment
;
The symmetry employed for this shelxl refinement is uniquely defined
by the following loop, which should always be used as a source of
symmetry information in preference to the above space-group names.
They are only intended as comments.
;
_shelx_estimated_absorpt_t_min 0.916
_shelx_estimated_absorpt_t_max 0.927

loop_
_space_group_symop_operation_xyz
'x, y, z'
'-x, y, -z+1/2'
'x+1/2, y+1/2, z'
'-x+1/2, y+1/2, -z+1/2'
'-x, -y, -z'
'x, -y, z-1/2'
'-x+1/2, -y+1/2, -z'
'x+1/2, -y+1/2, z-1/2'

loop_
_atom_site_label
_atom_site_type_symbol
_atom_site_fract_x
_atom_site_fract_y
_atom_site_fract_z
_atom_site_U_iso_or_equiv
_atom_site_adp_type
_atom_site_occupancy
_atom_site_site_symmetry_order
_atom_site_calc_flag
_atom_site_refinement_flags_posn
_atom_site_refinement_flags_adp
_atom_site_refinement_flags_occupancy
_atom_site_disorder_assembly
_atom_site_disorder_group
Cl1 Cl 0.11588(4) -0.35761(8) 0.71458(3) 0.0641(2) Uani 1 1 d . . . . .
N1 N 0.06821(9) 0.0225(2) 0.94534(8) 0.0330(4) Uani 1 1 d . . . . .
H1 H 0.055255 -0.057886 0.966746 0.040 Uiso 1 1 calc R U . . .
N2 N 0.14020(10) 0.2420(2) 0.93765(9) 0.0396(5) Uani 1 1 d . . . . .
H2' H 0.181880 0.292362 0.950801 0.047 Uiso 1 1 calc R U . . .
O1 O 0.13201(9) 0.26888(18) 0.82184(7) 0.0418(4) Uani 1 1 d . . . . .
O2 O -0.03187(10) 0.2768(2) 0.98376(8) 0.0561(5) Uani 1 1 d . . . . .
O3 O -0.10555(9) 0.3461(2) 0.89435(8) 0.0596(5) Uani 1 1 d . . . . .
S1 S 0.17459(4) 0.07202(8) 1.04340(3) 0.0536(2) Uani 1 1 d . . . . .
C1 C 0.12131(13) -0.1732(3) 0.74840(11) 0.0419(6) Uani 1 1 d . . . . .
C2 C 0.07630(12) -0.1373(3) 0.79964(10) 0.0356(5) Uani 1 1 d . . . . .
H2 H 0.044550 -0.212230 0.816848 0.043 Uiso 1 1 calc R U . . .
C3 C 0.07804(11) 0.0105(2) 0.82581(9) 0.0316(5) Uani 1 1 d . . . . .
C4 C 0.12640(12) 0.1198(3) 0.79940(10) 0.0353(5) Uani 1 1 d . . . . .
C5 C 0.17109(13) 0.0824(3) 0.74739(11) 0.0448(6) Uani 1 1 d . . . . .
H5 H 0.202840 0.156832 0.729790 0.054 Uiso 1 1 calc R U . . .
C6 C 0.16866(14) -0.0640(3) 0.72175(11) 0.0489(6) Uani 1 1 d . . . . .
H6 H 0.198567 -0.089196 0.686857 0.059 Uiso 1 1 calc R U . . .
C7 C 0.02769(11) 0.0543(2) 0.88126(10) 0.0315(5) Uani 1 1 d . . . . .
H7 H -0.022422 -0.001663 0.876893 0.038 Uiso 1 1 calc R U . . .
C8 C 0.01257(12) 0.2277(2) 0.87586(10) 0.0342(5) Uani 1 1 d . . . . .
H8 H -0.011639 0.248734 0.831832 0.041 Uiso 1 1 calc R U . . .
C9 C 0.09414(12) 0.3037(2) 0.88131(10) 0.0353(5) Uani 1 1 d . . . . .
C10 C 0.09252(16) 0.4771(3) 0.88448(13) 0.0526(6) Uani 1 1 d . . . . .
H10A H 0.145375 0.516158 0.885158 0.079 Uiso 1 1 calc R U . . .
H10B H 0.068825 0.508941 0.923587 0.079 Uiso 1 1 calc R U . . .
H10C H 0.062337 0.516707 0.846733 0.079 Uiso 1 1 calc R U . . .
C11 C 0.12453(12) 0.1145(3) 0.97135(10) 0.0341(5) Uani 1 1 d . . . . .
C12 C -0.04272(13) 0.2859(3) 0.92506(11) 0.0376(5) Uani 1 1 d . . . . .
C13 C -0.16934(15) 0.3969(4) 0.93384(14) 0.0754(10) Uani 1 1 d . . . . .
H13A H -0.163620 0.350688 0.977138 0.091 Uiso 1 1 calc R U . . .
H13B H -0.168211 0.508104 0.938725 0.091 Uiso 1 1 calc R U . . .
C14 C -0.24317(16) 0.3486(4) 0.89970(16) 0.0806(10) Uani 1 1 d . . . . .
H14A H -0.248500 0.396211 0.857210 0.121 Uiso 1 1 calc R U . . .
H14B H -0.286385 0.379070 0.924633 0.121 Uiso 1 1 calc R U . . .
H14C H -0.243337 0.238584 0.894742 0.121 Uiso 1 1 calc R U . . .

loop_
_atom_site_aniso_label
_atom_site_aniso_U_11
_atom_site_aniso_U_22
_atom_site_aniso_U_33
_atom_site_aniso_U_23
_atom_site_aniso_U_13
_atom_site_aniso_U_12
Cl1 0.0670(4) 0.0635(5) 0.0619(5) -0.0249(3) 0.0054(3) 0.0104(3)
N1 0.0362(9) 0.0351(10) 0.0281(9) 0.0060(8) 0.0052(7) 0.0007(8)
N2 0.0352(10) 0.0439(11) 0.0386(10) 0.0058(9) -0.0053(8) -0.0077(8)
O1 0.0466(9) 0.0430(10) 0.0370(8) 0.0038(7) 0.0114(7) -0.0069(7)
O2 0.0664(11) 0.0682(12) 0.0339(9) -0.0005(8) 0.0051(8) 0.0237(9)
O3 0.0443(10) 0.0945(15) 0.0399(9) -0.0024(9) 0.0032(8) 0.0306(10)
S1 0.0547(4) 0.0701(5) 0.0344(3) 0.0103(3) -0.0085(3) -0.0016(3)
C1 0.0371(12) 0.0516(15) 0.0362(12) -0.0093(11) -0.0034(10) 0.0081(11)
C2 0.0302(11) 0.0423(13) 0.0338(12) -0.0001(10) -0.0018(9) 0.0005(10)
C3 0.0280(10) 0.0407(13) 0.0258(10) 0.0013(9) -0.0011(8) 0.0009(9)
C4 0.0335(11) 0.0437(13) 0.0285(11) 0.0039(10) 0.0002(9) 0.0014(10)
C5 0.0422(13) 0.0591(16) 0.0339(12) 0.0056(11) 0.0087(10) -0.0035(12)
C6 0.0461(13) 0.0727(18) 0.0285(12) -0.0027(12) 0.0068(10) 0.0063(13)
C7 0.0270(10) 0.0361(12) 0.0314(11) 0.0001(9) 0.0018(8) -0.0025(9)
C8 0.0344(11) 0.0395(13) 0.0285(11) 0.0035(9) 0.0005(9) 0.0044(10)
C9 0.0401(12) 0.0346(12) 0.0313(11) 0.0045(10) 0.0031(9) -0.0004(10)
C10 0.0667(16) 0.0363(14) 0.0546(15) 0.0040(12) 0.0021(13) -0.0021(12)
C11 0.0322(11) 0.0411(13) 0.0297(11) 0.0008(10) 0.0063(9) 0.0045(10)
C12 0.0385(12) 0.0364(13) 0.0376(13) -0.0019(10) 0.0010(10) 0.0017(10)
C13 0.0536(16) 0.122(3) 0.0514(16) -0.0192(18) 0.0071(13) 0.0360(18)
C14 0.0499(16) 0.115(3) 0.078(2) -0.0139(19) 0.0076(15) 0.0285(18)

loop_
_atom_type_symbol
_atom_type_description
_atom_type_scat_dispersion_real
_atom_type_scat_dispersion_imag
_atom_type_scat_source
C C 0.0033 0.0016 'International Tables Vol C Tables 4.2.6.8 and 6.1.1.4'
H H 0.0000 0.0000 'International Tables Vol C Tables 4.2.6.8 and 6.1.1.4'
N N 0.0061 0.0033 'International Tables Vol C Tables 4.2.6.8 and 6.1.1.4'
O O 0.0106 0.0060 'International Tables Vol C Tables 4.2.6.8 and 6.1.1.4'
S S 0.1246 0.1234 'International Tables Vol C Tables 4.2.6.8 and 6.1.1.4'
Cl Cl 0.1484 0.1585 'International Tables Vol C Tables 4.2.6.8 and 6.1.1.4'

loop_
_geom_angle_atom_site_label_1
_geom_angle_atom_site_label_2
_geom_angle_atom_site_label_3
_geom_angle
_geom_angle_site_symmetry_1
_geom_angle_site_symmetry_3
C11 N1 C7 121.72(17) . .
C11 N2 C9 126.70(18) . .
C4 O1 C9 116.91(15) . .
C12 O3 C13 117.87(19) . .
C2 C1 C6 121.0(2) . .
C2 C1 Cl1 119.56(19) . .
C6 C1 Cl1 119.38(18) . .
C1 C2 C3 120.3(2) . .
C2 C3 C4 118.59(19) . .
C2 C3 C7 121.44(18) . .
C4 C3 C7 119.96(19) . .
O1 C4 C5 116.54(19) . .
O1 C4 C3 122.89(18) . .
C5 C4 C3 120.6(2) . .
C6 C5 C4 120.3(2) . .
C5 C6 C1 119.2(2) . .
N1 C7 C3 111.46(16) . .
N1 C7 C8 108.48(16) . .
C3 C7 C8 107.11(17) . .
C12 C8 C7 112.98(17) . .
C12 C8 C9 114.21(18) . .
C7 C8 C9 105.73(16) . .
O1 C9 N2 110.00(17) . .
O1 C9 C10 104.81(17) . .
N2 C9 C10 110.22(19) . .
O1 C9 C8 107.62(17) . .
N2 C9 C8 109.58(16) . .
C10 C9 C8 114.43(19) . .
N1 C11 N2 117.02(18) . .
N1 C11 S1 121.52(16) . .
N2 C11 S1 121.45(17) . .
O2 C12 O3 124.6(2) . .
O2 C12 C8 125.6(2) . .
O3 C12 C8 109.86(18) . .
C14 C13 O3 107.3(2) . .

loop_
_geom_bond_atom_site_label_1
_geom_bond_atom_site_label_2
_geom_bond_distance
_geom_bond_site_symmetry_2
Cl1 C1 1.743(2) .
N1 C11 1.329(3) .
N1 C7 1.463(2) .
N2 C11 1.339(3) .
N2 C9 1.449(3) .
O1 C4 1.374(3) .
O1 C9 1.446(2) .
O2 C12 1.203(2) .
O3 C12 1.310(3) .
O3 C13 1.464(3) .
S1 C11 1.689(2) .
C1 C2 1.375(3) .
C1 C6 1.380(3) .
C2 C3 1.389(3) .
C3 C4 1.389(3) .
C3 C7 1.515(3) .
C4 C5 1.387(3) .
C5 C6 1.374(3) .
C7 C8 1.529(3) .
C8 C12 1.510(3) .
C8 C9 1.533(3) .
C9 C10 1.506(3) .
C13 C14 1.455(4) .

loop_
_geom_torsion_atom_site_label_1
_geom_torsion_atom_site_label_2
_geom_torsion_atom_site_label_3
_geom_torsion_atom_site_label_4
_geom_torsion
_geom_torsion_site_symmetry_1
_geom_torsion_site_symmetry_2
_geom_torsion_site_symmetry_3
_geom_torsion_site_symmetry_4
C6 C1 C2 C3 -0.3(3) . . . .
Cl1 C1 C2 C3 -177.97(15) . . . .
C1 C2 C3 C4 -0.4(3) . . . .
C1 C2 C3 C7 178.62(19) . . . .
C9 O1 C4 C5 -172.00(18) . . . .
C9 O1 C4 C3 9.0(3) . . . .
C2 C3 C4 O1 179.87(18) . . . .
C7 C3 C4 O1 0.8(3) . . . .
C2 C3 C4 C5 0.9(3) . . . .
C7 C3 C4 C5 -178.15(19) . . . .
O1 C4 C5 C6 -179.7(2) . . . .
C3 C4 C5 C6 -0.7(3) . . . .
C4 C5 C6 C1 0.0(3) . . . .
C2 C1 C6 C5 0.5(3) . . . .
Cl1 C1 C6 C5 178.21(18) . . . .
C11 N1 C7 C3 77.5(2) . . . .
C11 N1 C7 C8 -40.2(2) . . . .
C2 C3 C7 N1 88.2(2) . . . .
C4 C3 C7 N1 -92.8(2) . . . .
C2 C3 C7 C8 -153.27(18) . . . .
C4 C3 C7 C8 25.7(2) . . . .
N1 C7 C8 C12 -64.2(2) . . . .
C3 C7 C8 C12 175.34(17) . . . .
N1 C7 C8 C9 61.37(19) . . . .
C3 C7 C8 C9 -59.1(2) . . . .
C4 O1 C9 N2 75.0(2) . . . .
C4 O1 C9 C10 -166.53(18) . . . .
C4 O1 C9 C8 -44.3(2) . . . .
C11 N2 C9 O1 -103.1(2) . . . .
C11 N2 C9 C10 141.8(2) . . . .
C11 N2 C9 C8 15.0(3) . . . .
C12 C8 C9 O1 -164.89(17) . . . .
C7 C8 C9 O1 70.26(19) . . . .
C12 C8 C9 N2 75.5(2) . . . .
C7 C8 C9 N2 -49.3(2) . . . .
C12 C8 C9 C10 -48.9(3) . . . .
C7 C8 C9 C10 -173.70(18) . . . .
C7 N1 C11 N2 3.0(3) . . . .
C7 N1 C11 S1 -176.58(14) . . . .
C9 N2 C11 N1 10.8(3) . . . .
C9 N2 C11 S1 -169.65(16) . . . .
C13 O3 C12 O2 -4.1(4) . . . .
C13 O3 C12 C8 174.8(2) . . . .
C7 C8 C12 O2 59.8(3) . . . .
C9 C8 C12 O2 -61.1(3) . . . .
C7 C8 C12 O3 -119.2(2) . . . .
C9 C8 C12 O3 119.9(2) . . . .
C12 O3 C13 C14 -137.7(3) . . . .
